data_4515655
loop_
_publ_author_name
'Maddox, Sean M.'
'Dawson, Gregory A.'
'Rochester, Nicholas C.'
'Ayonon, Arianna B.'
'Moore, Curtis E.'
'Rheingold, Arnold L.'
'Gustafson, Jeffrey L.'

_publ_section_title
;
 Enantioselective Synthesis of Biaryl Atropisomers via the Addition of
 Thiophenols into Aryl-Naphthoquinones.
;
_journal_issue 6
_journal_name_full 'ACS catalysis'
_journal_page_first 5443
_journal_page_last 5447
_journal_paper_doi 10.1021/acscatal.8b00906
_journal_volume 8
_journal_year 2018
_chemical_absolute_configuration ad
_chemical_formula_moiety 'C23 H15 F3 O4 S, 0.7(C1 Cl3 D1)'
_chemical_formula_sum 'C23.7 H15 Cl2.1 D0.7 F3 O4 S'
_chemical_formula_weight 528.67
_space_group_crystal_system orthorhombic
_space_group_IT_number 19
_space_group_name_Hall 'P 2ac 2ab'
_space_group_name_H-M_alt 'P 21 21 21'
_atom_sites_solution_hydrogens geom
_atom_sites_solution_primary direct
_audit_creation_date 2017-12-29
_audit_creation_method
;
Olex2 1.2
(compiled 2017.08.10 svn.r3458 for OlexSys, GUI svn.r5381)
;
_cell_angle_alpha 90
_cell_angle_beta 90
_cell_angle_gamma 90
_cell_formula_units_Z 4
_cell_length_a 9.3182(4)
_cell_length_b 10.5061(5)
_cell_length_c 24.8751(12)
_cell_measurement_reflns_used 2206
_cell_measurement_temperature 100
_cell_measurement_theta_max 22.018
_cell_measurement_theta_min 2.334
_cell_volume 2435.2(2)
_computing_cell_refinement 'SAINT v8.34A (Bruker, 2013)'
_computing_data_collection 'APEX2 v2013.6-2 (Bruker, 2013)'
_computing_data_reduction 'SAINT v8.34A (Bruker, 2013)'
_computing_molecular_graphics 'Olex2 (Dolomanov et al., 2009)'
_computing_publication_material 'Olex2 (Dolomanov et al., 2009)'
_computing_structure_refinement 'XL (Sheldrick, 2008)'
_computing_structure_solution 'SIR2004 (Burla et al., 2007)'
_diffrn_ambient_temperature 100.0
_diffrn_detector_area_resol_mean 8.0
_diffrn_detector_type 'CCD Area Detector'
_diffrn_measured_fraction_theta_full 0.999
_diffrn_measured_fraction_theta_max 0.998
_diffrn_measurement_device 'Kappa Four-Circle Diffractometer'
_diffrn_measurement_device_type 'Bruker APEX-II CCD'
_diffrn_measurement_method '\f and \w scans'
_diffrn_radiation_type MoK\a
_diffrn_radiation_wavelength 0.71073
_diffrn_reflns_av_R_equivalents 0.0450
_diffrn_reflns_av_unetI/netI 0.0826
_diffrn_reflns_Laue_measured_fraction_full 0.999
_diffrn_reflns_Laue_measured_fraction_max 0.998
_diffrn_reflns_limit_h_max 11
_diffrn_reflns_limit_h_min -11
_diffrn_reflns_limit_k_max 8
_diffrn_reflns_limit_k_min -13
_diffrn_reflns_limit_l_max 16
_diffrn_reflns_limit_l_min -31
_diffrn_reflns_number 12216
_diffrn_reflns_point_group_measured_fraction_full 0.999
_diffrn_reflns_point_group_measured_fraction_max 0.997
_diffrn_reflns_theta_full 26.000
_diffrn_reflns_theta_max 26.731
_diffrn_reflns_theta_min 2.334
_diffrn_standards_number 0
_exptl_absorpt_coefficient_mu 0.414
_exptl_absorpt_correction_T_max 0.4910
_exptl_absorpt_correction_T_min 0.4388
_exptl_absorpt_correction_type multi-scan
_exptl_absorpt_process_details
;
SADABS-2014/5 (Bruker,2014/5) was used for absorption correction.
wR2(int) was 0.0481 before and 0.0450 after correction.
The Ratio of minimum to maximum transmission is 0.8937.
The \l/2 correction factor is 0.00150.
;
_exptl_crystal_colour colourless
_exptl_crystal_colour_primary colourless
_exptl_crystal_density_diffrn 1.442
_exptl_crystal_description plate
_exptl_crystal_F_000 1074
_exptl_crystal_size_max 0.28
_exptl_crystal_size_mid 0.25
_exptl_crystal_size_min 0.07
_refine_diff_density_max 1.305
_refine_diff_density_min -0.485
_refine_diff_density_rms 0.100
_refine_ls_abs_structure_details
;
 Flack x determined using 1211 quotients [(I+)-(I-)]/[(I+)+(I-)]
 (Parsons, Flack and Wagner, Acta Cryst. B69 (2013) 249-259).
;
_refine_ls_abs_structure_Flack -0.05(5)
_refine_ls_extinction_method none
_refine_ls_goodness_of_fit_ref 1.048
_refine_ls_hydrogen_treatment constr
_refine_ls_matrix_type full
_refine_ls_number_parameters 318
_refine_ls_number_reflns 5163
_refine_ls_number_restraints 0
_refine_ls_restrained_S_all 1.048
_refine_ls_R_factor_all 0.1015
_refine_ls_R_factor_gt 0.0694
_refine_ls_shift/su_max 0.000
_refine_ls_shift/su_mean 0.000
_refine_ls_structure_factor_coef Fsqd
_refine_ls_weighting_details 'w=1/[\s^2^(Fo^2^)+(0.1043P)^2^+1.9241P] where P=(Fo^2^+2Fc^2^)/3'
_refine_ls_weighting_scheme calc
_refine_ls_wR_factor_gt 0.1775
_refine_ls_wR_factor_ref 0.1966
_reflns_Friedel_coverage 0.755
_reflns_Friedel_fraction_full 0.999
_reflns_Friedel_fraction_max 0.995
_reflns_number_gt 3743
_reflns_number_total 5163
_reflns_threshold_expression 'I > 2\s(I)'
_cod_data_source_file cs8b00906_si_004.cif
_cod_data_source_block gust01_0m_a
_cod_original_formula_sum 'C23.70 H15 Cl2.10 D0.70 F3 O4 S'
_cod_database_code 4515655
_shelx_shelxl_version_number 2014/7
_shelx_space_group_comment
;
The symmetry employed for this shelxl refinement is uniquely defined
by the following loop, which should always be used as a source of
symmetry information in preference to the above space-group names.
They are only intended as comments.
;
_shelx_estimated_absorpt_t_max 0.972
_shelx_estimated_absorpt_t_min 0.893
_olex2_refinement_description
;
1. Fixed Uiso
 At 1.2 times of:
  All C(H) groups
 At 1.5 times of:
  All O(H) groups
2. Others
 Fixed Sof: Cl3(0.7) Cl2(0.7) Cl1(0.7) C24(0.7) D24(0.7)
3.a Ternary CH refined with riding coordinates:
 C24(D24)
3.b Aromatic/amide H refined with riding coordinates:
 C2(H2), C18(H18), C3(H3A), C10(H10), C6(H6), C21(H21), C19(H19), C4(H4A),
 C13(H13), C12(H12), C11(H11), C20(H20), C5(H5)
3.c Idealised tetrahedral OH refined as rotating group:
 O4(H4), O3(H3)
;
_olex2_submission_special_instructions 'No special instructions were received'

loop_
_space_group_symop_operation_xyz
'x, y, z'
'-x+1/2, -y, z+1/2'
'-x, y+1/2, -z+1/2'
'x+1/2, -y+1/2, -z'

loop_
_atom_site_label
_atom_site_type_symbol
_atom_site_fract_x
_atom_site_fract_y
_atom_site_fract_z
_atom_site_U_iso_or_equiv
_atom_site_adp_type
_atom_site_occupancy
_atom_site_site_symmetry_order
_atom_site_calc_flag
_atom_site_refinement_flags_posn
_atom_site_refinement_flags_occupancy
S1 S 0.34572(17) 0.47787(15) 0.43882(7) 0.0196(4) Uani 1 1 d . .
F1 F 0.7285(4) 0.4970(4) 0.37352(17) 0.0353(11) Uani 1 1 d . .
Cl3 Cl 1.2297(4) 0.8386(4) 0.29867(19) 0.0749(12) Uani 0.7 1 d . P
Cl2 Cl 0.9614(5) 0.8601(4) 0.3522(2) 0.0863(16) Uani 0.7 1 d . P
F2 F 0.9166(5) 0.3872(4) 0.39049(18) 0.0349(11) Uani 1 1 d . .
F3 F 0.9025(4) 0.5810(4) 0.41671(19) 0.0380(11) Uani 1 1 d . .
Cl1 Cl 1.0231(5) 0.6404(5) 0.28463(19) 0.0838(14) Uani 0.7 1 d . P
O4 O 0.7478(5) 0.1461(4) 0.40557(19) 0.0263(11) Uani 1 1 d . .
H4 H 0.7655 0.1621 0.4380 0.040 Uiso 1 1 calc GR .
O3 O 0.2406(5) 0.3564(4) 0.33273(19) 0.0266(11) Uani 1 1 d . .
H3 H 0.2060 0.4140 0.3523 0.040 Uiso 1 1 calc GR .
O1 O 0.3241(5) 0.4345(4) 0.4921(2) 0.0295(12) Uani 1 1 d . .
O2 O 0.2178(5) 0.5171(5) 0.4091(2) 0.0323(12) Uani 1 1 d . .
C16 C 0.5645(7) 0.3053(5) 0.4185(2) 0.0153(13) Uani 1 1 d . .
C8 C 0.3670(7) 0.3179(6) 0.3532(3) 0.0200(14) Uani 1 1 d . .
C17 C 0.6424(7) 0.3527(5) 0.4675(3) 0.0192(13) Uani 1 1 d . .
C15 C 0.6262(7) 0.2071(5) 0.3906(3) 0.0186(14) Uani 1 1 d . .
C1 C 0.4576(7) 0.6114(6) 0.4407(3) 0.0188(13) Uani 1 1 d . .
C9 C 0.4355(8) 0.2187(6) 0.3225(3) 0.0202(14) Uani 1 1 d . .
C7 C 0.4316(7) 0.3595(5) 0.3999(2) 0.0160(13) Uani 1 1 d . .
C14 C 0.5640(8) 0.1644(6) 0.3405(3) 0.0240(15) Uani 1 1 d . .
C2 C 0.5238(7) 0.6488(6) 0.4883(3) 0.0257(15) Uani 1 1 d . .
H2 H 0.5097 0.6014 0.5204 0.031 Uiso 1 1 calc R .
C22 C 0.7647(7) 0.4312(6) 0.4644(3) 0.0216(14) Uani 1 1 d . .
C18 C 0.5961(8) 0.3148(6) 0.5183(3) 0.0243(15) Uani 1 1 d . .
H18 H 0.5169 0.2583 0.5211 0.029 Uiso 1 1 calc R .
C23 C 0.8269(7) 0.4727(6) 0.4113(3) 0.0253(15) Uani 1 1 d . .
C3 C 0.6104(8) 0.7560(7) 0.4884(4) 0.036(2) Uani 1 1 d . .
H3A H 0.6565 0.7825 0.5205 0.043 Uiso 1 1 calc R .
C10 C 0.3708(9) 0.1732(7) 0.2737(3) 0.0311(17) Uani 1 1 d . .
H10 H 0.2827 0.2080 0.2613 0.037 Uiso 1 1 calc R .
C6 C 0.4759(8) 0.6814(6) 0.3927(3) 0.0299(17) Uani 1 1 d . .
H6 H 0.4297 0.6563 0.3603 0.036 Uiso 1 1 calc R .
C21 C 0.8333(8) 0.4710(6) 0.5110(3) 0.0326(17) Uani 1 1 d . .
H21 H 0.9168 0.5226 0.5085 0.039 Uiso 1 1 calc R .
C19 C 0.6627(9) 0.3575(6) 0.5650(3) 0.0328(17) Uani 1 1 d . .
H19 H 0.6273 0.3329 0.5993 0.039 Uiso 1 1 calc R .
C4 C 0.6294(8) 0.8234(7) 0.4418(4) 0.045(2) Uani 1 1 d . .
H4A H 0.6894 0.8965 0.4421 0.054 Uiso 1 1 calc R .
C13 C 0.6295(9) 0.0671(6) 0.3097(3) 0.0272(16) Uani 1 1 d . .
H13 H 0.7171 0.0302 0.3214 0.033 Uiso 1 1 calc R .
C12 C 0.5665(10) 0.0258(8) 0.2626(3) 0.040(2) Uani 1 1 d . .
H12 H 0.6113 -0.0392 0.2420 0.048 Uiso 1 1 calc R .
C11 C 0.4388(10) 0.0781(8) 0.2453(3) 0.039(2) Uani 1 1 d . .
H11 H 0.3966 0.0479 0.2129 0.047 Uiso 1 1 calc R .
C20 C 0.7817(9) 0.4366(7) 0.5609(3) 0.039(2) Uani 1 1 d . .
H20 H 0.8275 0.4670 0.5924 0.046 Uiso 1 1 calc R .
C5 C 0.5632(9) 0.7876(7) 0.3945(4) 0.039(2) Uani 1 1 d . .
H5 H 0.5779 0.8365 0.3629 0.047 Uiso 1 1 calc R .
C24 C 1.0937(16) 0.7585(14) 0.3284(7) 0.063(4) Uani 0.7 1 d . P
D24 D 1.1349 0.7132 0.3602 0.076 Uiso 0.7 1 calc R P

loop_
_atom_site_aniso_label
_atom_site_aniso_U_11
_atom_site_aniso_U_22
_atom_site_aniso_U_33
_atom_site_aniso_U_23
_atom_site_aniso_U_13
_atom_site_aniso_U_12
S1 0.0155(7) 0.0181(7) 0.0253(8) -0.0041(7) 0.0034(7) -0.0022(6)
F1 0.019(2) 0.052(3) 0.035(2) 0.022(2) -0.0044(18) -0.007(2)
Cl3 0.053(2) 0.080(3) 0.091(3) 0.032(2) 0.013(2) -0.003(2)
Cl2 0.077(3) 0.075(3) 0.107(4) 0.029(3) 0.029(3) 0.036(2)
F2 0.033(2) 0.030(2) 0.042(3) 0.0050(19) 0.008(2) 0.0064(19)
F3 0.023(2) 0.032(2) 0.060(3) 0.006(2) 0.000(2) -0.0119(18)
Cl1 0.061(3) 0.104(4) 0.086(3) 0.008(3) 0.001(2) -0.010(2)
O4 0.033(3) 0.022(2) 0.024(3) 0.001(2) -0.003(2) 0.013(2)
O3 0.024(3) 0.033(3) 0.023(2) 0.001(2) -0.009(2) 0.002(2)
O1 0.032(3) 0.025(2) 0.031(3) -0.003(2) 0.008(2) -0.003(2)
O2 0.017(2) 0.034(3) 0.046(3) -0.011(3) -0.005(2) 0.005(2)
C16 0.018(3) 0.013(3) 0.015(3) -0.003(2) 0.001(3) 0.000(2)
C8 0.019(3) 0.020(3) 0.021(3) 0.005(3) -0.002(3) -0.005(3)
C17 0.025(3) 0.009(3) 0.024(3) 0.002(2) -0.003(3) 0.006(2)
C15 0.026(4) 0.013(3) 0.017(3) 0.003(2) 0.001(3) 0.003(2)
C1 0.017(3) 0.015(3) 0.024(3) -0.003(3) 0.004(3) -0.001(2)
C9 0.029(4) 0.016(3) 0.015(3) 0.007(3) 0.003(3) -0.007(3)
C7 0.018(3) 0.013(3) 0.017(3) 0.002(2) 0.002(3) -0.003(2)
C14 0.037(4) 0.017(3) 0.018(3) 0.001(3) 0.003(3) -0.006(3)
C2 0.027(4) 0.017(3) 0.033(4) -0.008(3) -0.002(3) 0.003(3)
C22 0.020(3) 0.017(3) 0.028(3) 0.001(3) -0.008(3) 0.003(3)
C18 0.034(4) 0.017(3) 0.021(3) -0.002(3) 0.000(3) 0.005(3)
C23 0.016(3) 0.021(3) 0.038(4) 0.005(3) -0.008(3) -0.002(3)
C3 0.025(4) 0.023(3) 0.061(6) -0.015(4) -0.003(4) -0.001(3)
C10 0.045(5) 0.027(3) 0.021(4) 0.000(3) -0.007(3) -0.011(3)
C6 0.040(4) 0.020(3) 0.030(4) -0.001(3) 0.002(3) -0.001(3)
C21 0.032(4) 0.019(3) 0.047(5) 0.001(3) -0.023(4) 0.004(3)
C19 0.052(5) 0.025(3) 0.021(4) 0.001(3) -0.005(4) 0.016(4)
C4 0.033(4) 0.018(3) 0.083(7) -0.016(4) 0.023(5) -0.008(3)
C13 0.042(5) 0.021(3) 0.019(3) -0.002(3) 0.005(3) 0.004(3)
C12 0.072(6) 0.028(4) 0.021(4) -0.007(3) 0.005(4) -0.010(4)
C11 0.064(6) 0.038(4) 0.016(4) -0.004(3) 0.001(4) -0.019(4)
C20 0.058(5) 0.024(3) 0.034(4) -0.006(3) -0.026(4) 0.010(3)
C5 0.051(6) 0.019(4) 0.046(5) 0.005(3) 0.019(4) -0.001(3)
C24 0.041(8) 0.069(9) 0.080(10) 0.031(9) 0.002(8) 0.019(8)

loop_
_atom_type_symbol
_atom_type_description
_atom_type_scat_dispersion_real
_atom_type_scat_dispersion_imag
_atom_type_scat_source
C C 0.0033 0.0016 'International Tables Vol C Tables 4.2.6.8 and 6.1.1.4'
D D 0.0000 0.0000 'International Tables Vol C Tables 4.2.6.8 and 6.1.1.4'
Cl Cl 0.1484 0.1585 'International Tables Vol C Tables 4.2.6.8 and 6.1.1.4'
F F 0.0171 0.0103 'International Tables Vol C Tables 4.2.6.8 and 6.1.1.4'
H H 0.0000 0.0000 'International Tables Vol C Tables 4.2.6.8 and 6.1.1.4'
O O 0.0106 0.0060 'International Tables Vol C Tables 4.2.6.8 and 6.1.1.4'
S S 0.1246 0.1234 'International Tables Vol C Tables 4.2.6.8 and 6.1.1.4'

loop_
_geom_angle_atom_site_label_1
_geom_angle_atom_site_label_2
_geom_angle_atom_site_label_3
_geom_angle
O1 S1 O2 116.6(3)
O1 S1 C1 108.6(3)
O1 S1 C7 110.5(3)
O2 S1 C1 105.9(3)
O2 S1 C7 106.9(3)
C1 S1 C7 108.0(3)
C15 O4 H4 109.5
C8 O3 H3 109.5
C15 C16 C17 117.2(5)
C15 C16 C7 119.8(6)
C7 C16 C17 123.0(5)
O3 C8 C9 113.9(6)
O3 C8 C7 127.2(6)
C7 C8 C9 118.8(6)
C22 C17 C16 122.5(6)
C18 C17 C16 119.4(6)
C18 C17 C22 118.0(6)
O4 C15 C16 124.6(6)
O4 C15 C14 115.2(5)
C16 C15 C14 120.1(6)
C2 C1 S1 120.9(5)
C2 C1 C6 121.3(6)
C6 C1 S1 117.8(5)
C14 C9 C8 120.2(6)
C14 C9 C10 119.6(6)
C10 C9 C8 120.1(6)
C16 C7 S1 119.5(5)
C8 C7 S1 119.1(5)
C8 C7 C16 121.3(6)
C9 C14 C15 119.5(6)
C9 C14 C13 119.2(6)
C13 C14 C15 121.2(7)
C1 C2 H2 120.4
C3 C2 C1 119.2(7)
C3 C2 H2 120.4
C17 C22 C23 122.0(6)
C21 C22 C17 120.1(7)
C21 C22 C23 117.9(6)
C17 C18 H18 119.1
C17 C18 C19 121.8(7)
C19 C18 H18 119.1
F1 C23 F3 105.5(5)
F1 C23 C22 114.0(5)
F2 C23 F1 106.6(6)
F2 C23 F3 106.3(5)
F2 C23 C22 112.8(5)
F3 C23 C22 111.0(6)
C2 C3 H3A 120.2
C4 C3 C2 119.7(8)
C4 C3 H3A 120.2
C9 C10 H10 120.6
C11 C10 C9 118.8(7)
C11 C10 H10 120.6
C1 C6 H6 121.2
C5 C6 C1 117.6(7)
C5 C6 H6 121.2
C22 C21 H21 119.6
C20 C21 C22 120.8(7)
C20 C21 H21 119.6
C18 C19 H19 120.4
C20 C19 C18 119.1(7)
C20 C19 H19 120.4
C3 C4 H4A 119.2
C3 C4 C5 121.5(7)
C5 C4 H4A 119.2
C14 C13 H13 119.9
C12 C13 C14 120.2(7)
C12 C13 H13 119.9
C13 C12 H12 119.8
C13 C12 C11 120.5(7)
C11 C12 H12 119.8
C10 C11 C12 121.6(7)
C10 C11 H11 119.2
C12 C11 H11 119.2
C21 C20 C19 120.1(7)
C21 C20 H20 119.9
C19 C20 H20 119.9
C6 C5 H5 119.6
C4 C5 C6 120.7(8)
C4 C5 H5 119.6
Cl3 C24 Cl2 112.1(8)
Cl3 C24 Cl1 110.9(9)
Cl3 C24 D24 107.2
Cl2 C24 Cl1 112.1(8)
Cl2 C24 D24 107.2
Cl1 C24 D24 107.2

loop_
_geom_bond_atom_site_label_1
_geom_bond_atom_site_label_2
_geom_bond_distance
S1 O1 1.416(5)
S1 O2 1.462(5)
S1 C1 1.749(6)
S1 C7 1.767(6)
F1 C23 1.338(8)
Cl3 C24 1.692(16)
Cl2 C24 1.735(15)
F2 C23 1.332(8)
F3 C23 1.345(8)
Cl1 C24 1.777(18)
O4 H4 0.8400
O4 C15 1.354(8)
O3 H3 0.8400
O3 C8 1.346(8)
C16 C17 1.505(9)
C16 C15 1.370(8)
C16 C7 1.439(9)
C8 C9 1.441(9)
C8 C7 1.381(9)
C17 C22 1.409(9)
C17 C18 1.391(9)
C15 C14 1.444(9)
C1 C2 1.392(9)
C1 C6 1.413(10)
C9 C14 1.400(10)
C9 C10 1.436(9)
C14 C13 1.417(9)
C2 H2 0.9500
C2 C3 1.386(10)
C22 C23 1.505(10)
C22 C21 1.389(9)
C18 H18 0.9500
C18 C19 1.392(10)
C3 H3A 0.9500
C3 C4 1.368(13)
C10 H10 0.9500
C10 C11 1.378(11)
C6 H6 0.9500
C6 C5 1.382(10)
C21 H21 0.9500
C21 C20 1.379(12)
C19 H19 0.9500
C19 C20 1.389(12)
C4 H4A 0.9500
C4 C5 1.381(13)
C13 H13 0.9500
C13 C12 1.379(10)
C12 H12 0.9500
C12 C11 1.380(12)
C11 H11 0.9500
C20 H20 0.9500
C5 H5 0.9500
C24 D24 1.0000

loop_
_geom_torsion_atom_site_label_1
_geom_torsion_atom_site_label_2
_geom_torsion_atom_site_label_3
_geom_torsion_atom_site_label_4
_geom_torsion
S1 C1 C2 C3 -179.3(5)
S1 C1 C6 C5 179.4(6)
O4 C15 C14 C9 177.9(6)
O4 C15 C14 C13 -1.2(9)
O3 C8 C9 C14 -176.5(5)
O3 C8 C9 C10 2.2(8)
O3 C8 C7 S1 -0.8(9)
O3 C8 C7 C16 176.9(6)
O1 S1 C1 C2 7.9(6)
O1 S1 C1 C6 -170.7(5)
O1 S1 C7 C16 -54.1(6)
O1 S1 C7 C8 123.6(5)
O2 S1 C1 C2 133.9(5)
O2 S1 C1 C6 -44.8(6)
O2 S1 C7 C16 178.0(5)
O2 S1 C7 C8 -4.2(6)
C16 C17 C22 C23 -0.5(9)
C16 C17 C22 C21 -179.3(6)
C16 C17 C18 C19 -178.8(6)
C16 C15 C14 C9 -3.9(9)
C16 C15 C14 C13 177.0(6)
C8 C9 C14 C15 0.9(9)
C8 C9 C14 C13 -180.0(6)
C8 C9 C10 C11 -179.9(6)
C17 C16 C15 O4 3.5(9)
C17 C16 C15 C14 -174.6(6)
C17 C16 C7 S1 -5.6(8)
C17 C16 C7 C8 176.7(6)
C17 C22 C23 F1 37.0(8)
C17 C22 C23 F2 -84.8(7)
C17 C22 C23 F3 156.0(5)
C17 C22 C21 C20 -1.2(10)
C17 C18 C19 C20 -2.3(10)
C15 C16 C17 C22 76.7(7)
C15 C16 C17 C18 -101.1(7)
C15 C16 C7 S1 175.2(5)
C15 C16 C7 C8 -2.5(9)
C15 C14 C13 C12 178.5(7)
C1 S1 C7 C16 64.5(5)
C1 S1 C7 C8 -117.7(5)
C1 C2 C3 C4 0.1(10)
C1 C6 C5 C4 -0.2(11)
C9 C8 C7 S1 -178.2(5)
C9 C8 C7 C16 -0.5(9)
C9 C14 C13 C12 -0.6(10)
C9 C10 C11 C12 0.2(11)
C7 S1 C1 C2 -111.9(6)
C7 S1 C1 C6 69.4(6)
C7 C16 C17 C22 -102.5(7)
C7 C16 C17 C18 79.7(7)
C7 C16 C15 O4 -177.3(6)
C7 C16 C15 C14 4.6(9)
C7 C8 C9 C14 1.2(9)
C7 C8 C9 C10 179.9(6)
C14 C9 C10 C11 -1.2(10)
C14 C13 C12 C11 -0.4(11)
C2 C1 C6 C5 0.7(10)
C2 C3 C4 C5 0.4(11)
C22 C17 C18 C19 3.3(9)
C22 C21 C20 C19 2.3(10)
C18 C17 C22 C23 177.4(6)
C18 C17 C22 C21 -1.5(9)
C18 C19 C20 C21 -0.6(10)
C23 C22 C21 C20 179.9(6)
C3 C4 C5 C6 -0.3(12)
C10 C9 C14 C15 -177.8(6)
C10 C9 C14 C13 1.4(9)
C6 C1 C2 C3 -0.7(10)
C21 C22 C23 F1 -144.1(6)
C21 C22 C23 F2 94.1(7)
C21 C22 C23 F3 -25.1(8)
C13 C12 C11 C10 0.5(12)
